data_1540345
loop_
_publ_author_name
'Lutz, H.D.'
'Engelen, B.'
'Fischer, M.'
'Jung, M.'

_publ_section_title
;
 Kristallstrukturen sowie FIR- und Ramanspektren von GaCrSe3
;
_journal_name_full 'Zeitschrift fuer Anorganische und Allgemeine Chemie'
_journal_page_first 55
_journal_page_last 61
_journal_volume 566
_journal_year 1988
_chemical_formula_sum 'Cr Ga Se3'
_chemical_name_systematic 'Ga Cr Se3'
_space_group_IT_number 62
_symmetry_space_group_name_Hall '-P 2ac 2n'
_symmetry_space_group_name_H-M 'P n m a'
_cell_angle_alpha 90
_cell_angle_beta 90
_cell_angle_gamma 90
_cell_formula_units_Z 4
_cell_length_a 10.1182
_cell_length_b 3.7345
_cell_length_c 12.392
_cell_volume 468.249
_citation_journal_id_ASTM ZAACAB
_cod_data_source_file Lutz_ZAACAB_1988_1478.cif
_cod_data_source_block Cr1Ga1Se3
_cod_original_cell_volume 468.2493
_cod_original_formula_sum 'Cr1 Ga1 Se3'
_cod_database_code 1540345

loop_
_symmetry_equiv_pos_as_xyz
x,y,z
-x+1/2,-y,z+1/2
x+1/2,-y+1/2,-z+1/2
-x,y+1/2,-z
-x,-y,-z
x-1/2,y,-z-1/2
-x-1/2,y-1/2,z-1/2
x,-y-1/2,z

loop_
_atom_site_label
_atom_site_type_symbol
_atom_site_fract_x
_atom_site_fract_y
_atom_site_fract_z
_atom_site_occupancy
_atom_site_U_iso_or_equiv
Ga1 Ga+3 0.26926 0.75 0.2052 1 0.0
Cr1 Cr+3 0.40252 0.25 0.38918 1 0.0
Se2 Se-2 0.41536 0.25 0.17958 1 0.0
Se1 Se-2 0.57443 0.75 0.40548 1 0.0
Se3 Se-2 0.23073 0.75 0.39487 1 0.0
